data_2107980
loop_
_publ_author_name
'Mielcarek, Agnieszka'
'Daszkiewicz, Marek'
'Kazimierczuk, Katarzyna'
'Ciborska, Anna'
'Do\/lega, Anna'

_publ_section_title
;
 Variable-temperature X-ray diffraction study of structural parameters of
 NH---S hydrogen bonds in triethylammonium and pyridinium silanethiolates
;
_journal_coeditor_code EB5051
_journal_issue 5
_journal_name_full 'Acta Crystallographica Section B'
_journal_page_first 763
_journal_page_last 770
_journal_paper_doi 10.1107/S2052520616011562
_journal_volume 72
_journal_year 2016
_chemical_formula_moiety 'C36 H51 O3 S Si, C6 H16 N'
_chemical_formula_sum 'C42 H67 N O3 S Si'
_chemical_formula_weight 694.11
_space_group_IT_number 9
_symmetry_cell_setting monoclinic
_symmetry_space_group_name_Hall 'C -2yc'
_symmetry_space_group_name_H-M 'C 1 c 1'
_atom_sites_solution_hydrogens mixed
_audit_creation_method 'WinGX routine CIF_UPDATE'
_cell_angle_alpha 90
_cell_angle_beta 100.954(6)
_cell_angle_gamma 90
_cell_formula_units_Z 4
_cell_length_a 11.6801(9)
_cell_length_b 17.9212(10)
_cell_length_c 20.1555(15)
_cell_measurement_reflns_used 3815
_cell_measurement_temperature 150(2)
_cell_measurement_theta_max 29.42
_cell_measurement_theta_min 3.06
_cell_volume 4142.1(5)
_computing_cell_refinement 'STOE X-AREA'
_computing_data_collection 'STOE X-AREA'
_computing_data_reduction 'STOE X-RED'
_computing_structure_refinement 'SHELXL-2014/7 (Sheldrick, 2014)'
_diffrn_ambient_temperature 150(2)
_diffrn_detector_area_resol_mean 6.67
_diffrn_measured_fraction_theta_full 0.998
_diffrn_measured_fraction_theta_max 0.998
_diffrn_measurement_device '2-circle goniometer'
_diffrn_measurement_device_type 'STOE IPDS 2T'
_diffrn_measurement_method 'rotation method'
_diffrn_radiation_monochromator 'parabolic x-ray mirror'
_diffrn_radiation_type MoK\a
_diffrn_radiation_wavelength 0.71073
_diffrn_reflns_av_R_equivalents 0.039
_diffrn_reflns_limit_h_max 14
_diffrn_reflns_limit_h_min -14
_diffrn_reflns_limit_k_max 22
_diffrn_reflns_limit_k_min -19
_diffrn_reflns_limit_l_max 24
_diffrn_reflns_limit_l_min -24
_diffrn_reflns_number 19022
_diffrn_reflns_theta_full 26
_diffrn_reflns_theta_max 26
_diffrn_reflns_theta_min 3.174
_exptl_absorpt_coefficient_mu 0.143
_exptl_absorpt_correction_type none
_exptl_crystal_colour colourless
_exptl_crystal_density_diffrn 1.113
_exptl_crystal_description block
_exptl_crystal_F_000 1520
_exptl_crystal_size_max 0.34
_exptl_crystal_size_mid 0.22
_exptl_crystal_size_min 0.13
_refine_diff_density_max 0.233
_refine_diff_density_min -0.166
_refine_ls_abs_structure_details
;
 Flack x determined using 3205 quotients [(I+)-(I-)]/[(I+)+(I-)]
 (Parsons, Flack and Wagner, Acta Cryst. B69 (2013) 249-259).
;
_refine_ls_abs_structure_Flack -0.04(3)
_refine_ls_extinction_method none
_refine_ls_goodness_of_fit_ref 1.009
_refine_ls_hydrogen_treatment mixed
_refine_ls_matrix_type full
_refine_ls_number_parameters 452
_refine_ls_number_reflns 7810
_refine_ls_number_restraints 2
_refine_ls_restrained_S_all 1.009
_refine_ls_R_factor_all 0.0345
_refine_ls_R_factor_gt 0.03
_refine_ls_shift/su_max 0
_refine_ls_shift/su_mean 0
_refine_ls_structure_factor_coef Fsqd
_refine_ls_weighting_details 'w=1/[\s^2^(Fo^2^)+(0.0451P)^2^] where P=(Fo^2^+2Fc^2^)/3'
_refine_ls_weighting_scheme calc
_refine_ls_wR_factor_gt 0.0688
_refine_ls_wR_factor_ref 0.0705
_reflns_number_gt 7216
_reflns_number_total 7810
_reflns_threshold_expression 'I > 2\s(I)'
_cod_data_source_file eb5051sup1.cif
_cod_data_source_block tdst_et3n_150
_cod_original_sg_symbol_H-M 'C c'
_cod_database_code 2107980

loop_
_symmetry_equiv_pos_as_xyz
x,y,z
x,-y,1/2+z
1/2+x,1/2+y,z
1/2+x,1/2-y,1/2+z

loop_
_atom_site_type_symbol
_atom_site_label
_atom_site_fract_x
_atom_site_fract_y
_atom_site_fract_z
_atom_site_U_iso_or_equiv
_atom_site_adp_type
_atom_site_calc_flag
_atom_site_occupancy
Si Si1 0.55626(4) 0.26140(3) 0.06097(3) 0.01445(13) Uani d 1
S S114 0.40810(5) 0.20879(3) 0.01650(3) 0.02146(13) Uani d 1
O O112 0.54732(13) 0.35346(8) 0.05794(8) 0.0181(3) Uani d 1
O O110 0.59257(13) 0.23884(8) 0.14250(8) 0.0177(3) Uani d 1
O O111 0.67377(14) 0.24773(8) 0.02844(8) 0.0185(3) Uani d 1
N N109 0.19765(18) 0.28372(11) -0.07493(10) 0.0222(4) Uani d 1
H H115 0.266(3) 0.2664(14) -0.0511(14) 0.018(6) Uiso d 1
C C38 0.7317(2) 0.14370(12) -0.03375(12) 0.0212(5) Uani d 1
C C78 0.5842(2) 0.38475(13) -0.07806(12) 0.0226(5) Uani d 1
H H79 0.5391 0.3436 -0.0638 0.027 Uiso calc 1
C C1 0.53260(19) 0.19626(12) 0.18209(11) 0.0174(4) Uani d 1
C C5 0.4244(2) 0.11108(14) 0.26751(13) 0.0270(5) Uani d 1
H H6 0.3882 0.0826 0.2961 0.032 Uiso calc 1
C C31 0.8571(2) 0.18966(13) 0.07026(12) 0.0212(5) Uani d 1
C C2 0.4383(2) 0.22653(13) 0.20655(12) 0.0199(5) Uani d 1
C C39 0.8817(2) 0.24697(13) 0.12729(13) 0.0234(5) Uani d 1
H H40 0.8073 0.2598 0.14 0.028 Uiso calc 1
C C45 0.9318(2) 0.31828(14) 0.10204(15) 0.0307(6) Uani d 1
H H46 1.0061 0.3075 0.0904 0.046 Uiso calc 1
H H47 0.9415 0.3554 0.137 0.046 Uiso calc 1
H H48 0.8794 0.3366 0.0629 0.046 Uiso calc 1
C C10 0.3948(2) 0.30564(13) 0.19132(13) 0.0226(5) Uani d 1
H H11 0.4329 0.3256 0.1557 0.027 Uiso calc 1
C C41 0.9630(2) 0.21747(16) 0.19026(14) 0.0330(6) Uani d 1
H H42 0.9329 0.1713 0.2039 0.049 Uiso calc 1
H H43 0.9679 0.2533 0.2261 0.049 Uiso calc 1
H H44 1.0392 0.2093 0.1803 0.049 Uiso calc 1
C C22 0.6260(3) 0.04990(16) 0.10513(15) 0.0369(6) Uani d 1
H H23 0.5847 0.006 0.1145 0.055 Uiso calc 1
H H24 0.6895 0.0358 0.0838 0.055 Uiso calc 1
H H25 0.5739 0.0822 0.0756 0.055 Uiso calc 1
C C34 0.9214(2) 0.08725(14) 0.00793(15) 0.0318(6) Uani d 1
H H35 0.9771 0.0515 0.0033 0.038 Uiso calc 1
C C20 0.6733(2) 0.09074(13) 0.17104(13) 0.0239(5) Uani d 1
H H21 0.7217 0.1322 0.1605 0.029 Uiso calc 1
C C3 0.3847(2) 0.18211(14) 0.24927(12) 0.0237(5) Uani d 1
H H4 0.3212 0.2009 0.2656 0.028 Uiso calc 1
C C84 0.4982(3) 0.43934(16) -0.11949(16) 0.0368(6) Uani d 1
H H85 0.5398 0.4823 -0.1307 0.055 Uiso calc 1
H H86 0.4414 0.4546 -0.0935 0.055 Uiso calc 1
H H87 0.4597 0.4154 -0.1602 0.055 Uiso calc 1
C C95 0.1072(2) 0.25011(15) -0.03936(14) 0.0279(5) Uani d 1
H H96 0.1252 0.2642 0.0079 0.034 Uiso calc 1
H H97 0.112 0.1962 -0.0417 0.034 Uiso calc 1
C C30 0.75226(19) 0.19224(12) 0.02244(12) 0.0182(4) Uani d 1
C C61 0.7638(2) 0.50320(14) 0.09678(15) 0.0320(6) Uani d 1
H H62 0.8012 0.5307 0.1337 0.038 Uiso calc 1
C C32 0.9401(2) 0.13654(14) 0.06229(13) 0.0271(5) Uani d 1
H H33 1.0094 0.1339 0.0938 0.033 Uiso calc 1
C C68 0.6589(2) 0.43453(14) 0.17677(13) 0.0268(5) Uani d 1
H H69 0.6058 0.3919 0.1744 0.032 Uiso calc 1
C C70 0.7683(3) 0.41673(16) 0.22852(15) 0.0370(6) Uani d 1
H H71 0.8046 0.3728 0.2147 0.055 Uiso calc 1
H H72 0.7477 0.4082 0.2718 0.055 Uiso calc 1
H H73 0.8216 0.4579 0.2317 0.055 Uiso calc 1
C C105 0.2240(3) 0.39817(16) -0.00330(16) 0.0403(7) Uani d 1
H H106 0.2373 0.4509 -0.005 0.06 Uiso calc 1
H H107 0.2918 0.3744 0.0224 0.06 Uiso calc 1
H H108 0.1582 0.389 0.0178 0.06 Uiso calc 1
C C9 0.57391(19) 0.12372(12) 0.19993(11) 0.0193(4) Uani d 1
C C91 0.2937(3) 0.26519(18) -0.17497(16) 0.0392(7) Uani d 1
H H92 0.2847 0.2402 -0.2178 0.059 Uiso calc 1
H H93 0.3606 0.2456 -0.1449 0.059 Uiso calc 1
H H94 0.304 0.3177 -0.1812 0.059 Uiso calc 1
C C16 0.2631(2) 0.30863(16) 0.16579(14) 0.0321(6) Uani d 1
H H17 0.2416 0.273 0.13 0.048 Uiso calc 1
H H18 0.2413 0.3578 0.1491 0.048 Uiso calc 1
H H19 0.2237 0.297 0.2022 0.048 Uiso calc 1
C C60 0.6852(2) 0.44734(12) 0.10668(13) 0.0228(5) Uani d 1
C C36 0.8193(2) 0.09208(13) -0.03888(14) 0.0278(5) Uani d 1
H H37 0.8081 0.0596 -0.0755 0.033 Uiso calc 1
C C88 0.1863(2) 0.25263(15) -0.14504(14) 0.0304(6) Uani d 1
H H89 0.1199 0.2758 -0.174 0.037 Uiso calc 1
H H90 0.1711 0.1995 -0.1439 0.037 Uiso calc 1
C C12 0.4296(2) 0.35478(14) 0.25411(14) 0.0287(6) Uani d 1
H H13 0.3936 0.3361 0.2898 0.043 Uiso calc 1
H H14 0.4043 0.4051 0.2435 0.043 Uiso calc 1
H H15 0.5129 0.3539 0.2684 0.043 Uiso calc 1
C C65 0.7302(2) 0.47895(14) -0.02148(14) 0.0302(6) Uani d 1
H H66 0.7456 0.49 -0.064 0.036 Uiso calc 1
C C80 0.6654(3) 0.35222(18) -0.12160(16) 0.0401(7) Uani d 1
H H81 0.6205 0.3246 -0.1584 0.06 Uiso calc 1
H H82 0.7208 0.3196 -0.0947 0.06 Uiso calc 1
H H83 0.706 0.392 -0.1391 0.06 Uiso calc 1
C C98 -0.0164(2) 0.27396(18) -0.06864(16) 0.0383(7) Uani d 1
H H99 -0.0331 0.2637 -0.1162 0.058 Uiso calc 1
H H100 -0.0246 0.3265 -0.0614 0.058 Uiso calc 1
H H101 -0.0698 0.2468 -0.0469 0.058 Uiso calc 1
C C167 0.6498(2) 0.42274(13) -0.01519(12) 0.0220(5) Uani d 1
C C59 0.62953(19) 0.40688(11) 0.04986(12) 0.0185(4) Uani d 1
C C26 0.7517(3) 0.03854(17) 0.21967(17) 0.0413(7) Uani d 1
H H27 0.7099 -0.0064 0.2253 0.062 Uiso calc 1
H H28 0.7747 0.0627 0.2627 0.062 Uiso calc 1
H H29 0.8199 0.0265 0.2016 0.062 Uiso calc 1
C C7 0.5183(2) 0.08235(13) 0.24301(13) 0.0249(5) Uani d 1
H H8 0.5447 0.0345 0.2556 0.03 Uiso calc 1
C C74 0.5974(3) 0.50292(17) 0.19895(16) 0.0410(7) Uani d 1
H H75 0.5806 0.4944 0.2431 0.061 Uiso calc 1
H H76 0.5259 0.5115 0.1675 0.061 Uiso calc 1
H H77 0.647 0.5458 0.2001 0.061 Uiso calc 1
C C63 0.7873(3) 0.51856(15) 0.03397(15) 0.0347(6) Uani d 1
H H64 0.8411 0.5553 0.0287 0.042 Uiso calc 1
C C102 0.1998(2) 0.36690(14) -0.07414(14) 0.0296(6) Uani d 1
H H103 0.1253 0.3856 -0.0979 0.036 Uiso calc 1
H H104 0.2595 0.3842 -0.098 0.036 Uiso calc 1
C C49 0.6219(2) 0.14621(13) -0.08790(13) 0.0242(5) Uani d 1
H H50 0.5763 0.1899 -0.0794 0.029 Uiso calc 1
C C55 0.5457(2) 0.07665(15) -0.08719(15) 0.0342(6) Uani d 1
H H56 0.5877 0.0334 -0.0974 0.051 Uiso calc 1
H H57 0.4755 0.0819 -0.1205 0.051 Uiso calc 1
H H58 0.5261 0.0711 -0.0433 0.051 Uiso calc 1
C C51 0.6516(3) 0.15457(16) -0.15873(14) 0.0368(6) Uani d 1
H H52 0.6997 0.1979 -0.1597 0.055 Uiso calc 1
H H53 0.5809 0.16 -0.1916 0.055 Uiso calc 1
H H54 0.6927 0.111 -0.1691 0.055 Uiso calc 1

loop_
_atom_site_aniso_label
_atom_site_aniso_U_11
_atom_site_aniso_U_22
_atom_site_aniso_U_33
_atom_site_aniso_U_12
_atom_site_aniso_U_13
_atom_site_aniso_U_23
Si1 0.0134(3) 0.0145(3) 0.0158(3) -0.0002(2) 0.0036(2) 0.0000(2)
S114 0.0171(3) 0.0182(2) 0.0271(3) -0.0029(2) -0.0010(2) 0.0004(2)
O112 0.0169(7) 0.0164(7) 0.0213(8) -0.0010(6) 0.0046(6) 0.0000(6)
O110 0.0161(7) 0.0203(7) 0.0170(8) -0.0006(6) 0.0040(6) 0.0025(6)
O111 0.0179(7) 0.0179(7) 0.0209(9) 0.0020(6) 0.0068(7) 0.0000(6)
N109 0.0199(10) 0.0274(10) 0.0187(11) 0.0003(8) 0.0017(9) 0.0019(8)
C38 0.0238(12) 0.0203(11) 0.0212(12) 0.0003(9) 0.0080(10) 0.0013(9)
C78 0.0261(12) 0.0224(11) 0.0200(12) -0.0039(9) 0.0057(10) 0.0018(9)
C1 0.0170(10) 0.0213(11) 0.0132(11) -0.0037(8) 0.0008(9) 0.0001(8)
C5 0.0347(13) 0.0277(12) 0.0205(13) -0.0087(10) 0.0105(11) 0.0004(9)
C31 0.0204(11) 0.0231(11) 0.0210(12) -0.0007(9) 0.0060(10) 0.0016(9)
C2 0.0186(10) 0.0248(11) 0.0156(12) -0.0024(8) 0.0012(9) -0.0007(8)
C39 0.0183(11) 0.0287(13) 0.0237(13) -0.0015(9) 0.0052(10) -0.0045(9)
C45 0.0273(12) 0.0300(13) 0.0356(15) -0.0056(10) 0.0082(12) -0.0065(11)
C10 0.0196(11) 0.0272(12) 0.0229(13) 0.0043(9) 0.0089(10) 0.0032(9)
C41 0.0270(13) 0.0454(15) 0.0250(14) -0.0053(11) 0.0010(12) -0.0037(11)
C22 0.0427(16) 0.0388(15) 0.0308(15) 0.0088(12) 0.0108(13) -0.0074(12)
C34 0.0304(13) 0.0278(12) 0.0374(16) 0.0109(11) 0.0067(12) -0.0030(11)
C20 0.0233(11) 0.0183(11) 0.0308(14) 0.0019(9) 0.0067(11) 0.0026(9)
C3 0.0233(11) 0.0304(12) 0.0193(13) -0.0036(9) 0.0088(10) -0.0033(9)
C84 0.0342(14) 0.0366(14) 0.0362(16) 0.0014(12) -0.0022(13) -0.0006(12)
C95 0.0249(12) 0.0367(14) 0.0221(13) -0.0041(10) 0.0042(11) 0.0072(10)
C30 0.0176(10) 0.0174(10) 0.0212(12) 0.0015(8) 0.0079(10) 0.0022(8)
C61 0.0353(14) 0.0260(12) 0.0332(16) -0.0119(11) 0.0030(12) -0.0048(10)
C32 0.0205(12) 0.0312(12) 0.0279(15) 0.0054(10) 0.0002(11) 0.0029(10)
C68 0.0327(13) 0.0252(12) 0.0225(13) -0.0078(10) 0.0054(11) -0.0037(9)
C70 0.0462(16) 0.0349(14) 0.0290(16) 0.0006(12) 0.0049(13) 0.0035(11)
C105 0.0588(19) 0.0290(14) 0.0332(16) 0.0056(13) 0.0092(15) -0.0036(11)
C9 0.0205(11) 0.0207(11) 0.0156(12) -0.0028(9) 0.0009(9) -0.0016(9)
C91 0.0455(17) 0.0459(17) 0.0300(16) -0.0051(13) 0.0171(14) -0.0095(12)
C16 0.0226(12) 0.0449(15) 0.0283(15) 0.0070(11) 0.0034(11) 0.0032(11)
C60 0.0248(11) 0.0182(11) 0.0249(13) -0.0025(9) 0.0034(10) -0.0001(9)
C36 0.0309(13) 0.0224(11) 0.0303(14) 0.0053(10) 0.0067(11) -0.0069(10)
C88 0.0314(13) 0.0379(14) 0.0214(14) -0.0039(11) 0.0034(12) -0.0056(10)
C12 0.0305(13) 0.0244(12) 0.0309(15) 0.0053(10) 0.0050(12) -0.0001(10)
C65 0.0354(14) 0.0292(13) 0.0268(14) -0.0082(11) 0.0083(12) 0.0055(10)
C80 0.0382(16) 0.0470(17) 0.0366(17) 0.0005(13) 0.0105(14) -0.0118(13)
C98 0.0236(13) 0.0629(19) 0.0285(16) -0.0019(13) 0.0048(12) 0.0086(13)
C167 0.0237(11) 0.0198(11) 0.0230(13) -0.0001(9) 0.0055(10) 0.0009(9)
C59 0.0164(10) 0.0138(10) 0.0254(13) -0.0016(8) 0.0039(10) 0.0022(9)
C26 0.0352(15) 0.0415(16) 0.0447(19) 0.0152(12) 0.0012(14) 0.0053(13)
C7 0.0332(13) 0.0199(11) 0.0210(13) -0.0032(9) 0.0036(11) 0.0026(9)
C74 0.0494(17) 0.0434(16) 0.0321(17) 0.0100(13) 0.0125(15) -0.0004(13)
C63 0.0375(14) 0.0283(13) 0.0388(16) -0.0152(11) 0.0088(13) 0.0016(11)
C102 0.0363(14) 0.0260(12) 0.0273(14) 0.0022(10) 0.0083(12) 0.0023(10)
C49 0.0259(12) 0.0260(12) 0.0200(13) 0.0048(9) 0.0028(10) -0.0035(9)
C55 0.0349(14) 0.0355(14) 0.0298(15) -0.0033(11) -0.0004(12) -0.0047(11)
C51 0.0474(16) 0.0417(15) 0.0222(14) 0.0102(13) 0.0088(13) -0.0004(11)

loop_
_atom_type_symbol
_atom_type_description
_atom_type_scat_dispersion_real
_atom_type_scat_dispersion_imag
_atom_type_scat_source
C C 0.0033 0.0016 'International Tables Vol C Tables 4.2.6.8 and 6.1.1.4'
H H 0 0 'International Tables Vol C Tables 4.2.6.8 and 6.1.1.4'
N N 0.0061 0.0033 'International Tables Vol C Tables 4.2.6.8 and 6.1.1.4'
O O 0.0106 0.006 'International Tables Vol C Tables 4.2.6.8 and 6.1.1.4'
S S 0.1246 0.1234 'International Tables Vol C Tables 4.2.6.8 and 6.1.1.4'
Si Si 0.0817 0.0704 'International Tables Vol C Tables 4.2.6.8 and 6.1.1.4'

loop_
_geom_angle_atom_site_label_1
_geom_angle_atom_site_label_2
_geom_angle_atom_site_label_3
_geom_angle
O111 Si1 O112 100.67(8)
O111 Si1 O110 106.32(8)
O112 Si1 O110 106.32(8)
O111 Si1 S114 117.46(6)
O112 Si1 S114 113.94(7)
O110 Si1 S114 111.07(6)
C59 O112 Si1 130.74(14)
C1 O110 Si1 129.73(14)
C30 O111 Si1 139.73(14)
C102 N109 C88 112.29(19)
C102 N109 C95 113.95(19)
C88 N109 C95 110.73(19)
C102 N109 H115 108.9(16)
C88 N109 H115 106.5(17)
C95 N109 H115 103.8(17)
C36 C38 C30 116.9(2)
C36 C38 C49 119.8(2)
C30 C38 C49 123.4(2)
C167 C78 C80 112.5(2)
C167 C78 C84 110.2(2)
C80 C78 C84 110.2(2)
C167 C78 H79 107.9
C80 C78 H79 107.9
C84 C78 H79 107.9
O110 C1 C2 120.47(19)
O110 C1 C9 117.95(18)
C2 C1 C9 121.47(19)
C3 C5 C7 119.8(2)
C3 C5 H6 120.1
C7 C5 H6 120.1
C32 C31 C30 118.6(2)
C32 C31 C39 120.8(2)
C30 C31 C39 120.5(2)
C1 C2 C3 118.0(2)
C1 C2 C10 123.15(19)
C3 C2 C10 118.8(2)
C31 C39 C41 113.0(2)
C31 C39 C45 109.9(2)
C41 C39 C45 110.4(2)
C31 C39 H40 107.8
C41 C39 H40 107.8
C45 C39 H40 107.8
C39 C45 H46 109.5
C39 C45 H47 109.5
H46 C45 H47 109.5
C39 C45 H48 109.5
H46 C45 H48 109.5
H47 C45 H48 109.5
C2 C10 C16 112.2(2)
C2 C10 C12 110.1(2)
C16 C10 C12 110.5(2)
C2 C10 H11 108
C16 C10 H11 108
C12 C10 H11 108
C39 C41 H42 109.5
C39 C41 H43 109.5
H42 C41 H43 109.5
C39 C41 H44 109.5
H42 C41 H44 109.5
H43 C41 H44 109.5
C20 C22 H23 109.5
C20 C22 H24 109.5
H23 C22 H24 109.5
C20 C22 H25 109.5
H23 C22 H25 109.5
H24 C22 H25 109.5
C36 C34 C32 119.1(2)
C36 C34 H35 120.5
C32 C34 H35 120.5
C9 C20 C22 110.1(2)
C9 C20 C26 113.7(2)
C22 C20 C26 109.8(2)
C9 C20 H21 107.6
C22 C20 H21 107.6
C26 C20 H21 107.6
C5 C3 C2 121.3(2)
C5 C3 H4 119.3
C2 C3 H4 119.3
C78 C84 H85 109.5
C78 C84 H86 109.5
H85 C84 H86 109.5
C78 C84 H87 109.5
H85 C84 H87 109.5
H86 C84 H87 109.5
N109 C95 C98 113.8(2)
N109 C95 H96 108.8
C98 C95 H96 108.8
N109 C95 H97 108.8
C98 C95 H97 108.8
H96 C95 H97 107.7
O111 C30 C31 118.1(2)
O111 C30 C38 120.1(2)
C31 C30 C38 121.5(2)
C63 C61 C60 121.8(3)
C63 C61 H62 119.1
C60 C61 H62 119.1
C31 C32 C34 121.1(2)
C31 C32 H33 119.4
C34 C32 H33 119.4
C60 C68 C70 112.2(2)
C60 C68 C74 109.9(2)
C70 C68 C74 110.3(2)
C60 C68 H69 108.1
C70 C68 H69 108.1
C74 C68 H69 108.1
C68 C70 H71 109.5
C68 C70 H72 109.5
H71 C70 H72 109.5
C68 C70 H73 109.5
H71 C70 H73 109.5
H72 C70 H73 109.5
C102 C105 H106 109.5
C102 C105 H107 109.5
H106 C105 H107 109.5
C102 C105 H108 109.5
H106 C105 H108 109.5
H107 C105 H108 109.5
C7 C9 C1 118.2(2)
C7 C9 C20 121.0(2)
C1 C9 C20 120.81(19)
C88 C91 H92 109.5
C88 C91 H93 109.5
H92 C91 H93 109.5
C88 C91 H94 109.5
H92 C91 H94 109.5
H93 C91 H94 109.5
C10 C16 H17 109.5
C10 C16 H18 109.5
H17 C16 H18 109.5
C10 C16 H19 109.5
H17 C16 H19 109.5
H18 C16 H19 109.5
C61 C60 C59 117.9(2)
C61 C60 C68 119.7(2)
C59 C60 C68 122.4(2)
C34 C36 C38 122.8(2)
C34 C36 H37 118.6
C38 C36 H37 118.6
N109 C88 C91 112.9(2)
N109 C88 H89 109
C91 C88 H89 109
N109 C88 H90 109
C91 C88 H90 109
H89 C88 H90 107.8
C10 C12 H13 109.5
C10 C12 H14 109.5
H13 C12 H14 109.5
C10 C12 H15 109.5
H13 C12 H15 109.5
H14 C12 H15 109.5
C63 C65 C167 121.7(2)
C63 C65 H66 119.2
C167 C65 H66 119.2
C78 C80 H81 109.5
C78 C80 H82 109.5
H81 C80 H82 109.5
C78 C80 H83 109.5
H81 C80 H83 109.5
H82 C80 H83 109.5
C95 C98 H99 109.5
C95 C98 H100 109.5
H99 C98 H100 109.5
C95 C98 H101 109.5
H99 C98 H101 109.5
H100 C98 H101 109.5
C65 C167 C59 117.7(2)
C65 C167 C78 119.4(2)
C59 C167 C78 122.9(2)
O112 C59 C167 119.5(2)
O112 C59 C60 118.9(2)
C167 C59 C60 121.5(2)
C20 C26 H27 109.5
C20 C26 H28 109.5
H27 C26 H28 109.5
C20 C26 H29 109.5
H27 C26 H29 109.5
H28 C26 H29 109.5
C5 C7 C9 121.3(2)
C5 C7 H8 119.4
C9 C7 H8 119.4
C68 C74 H75 109.5
C68 C74 H76 109.5
H75 C74 H76 109.5
C68 C74 H77 109.5
H75 C74 H77 109.5
H76 C74 H77 109.5
C61 C63 C65 119.5(2)
C61 C63 H64 120.3
C65 C63 H64 120.3
N109 C102 C105 112.4(2)
N109 C102 H103 109.1
C105 C102 H103 109.1
N109 C102 H104 109.1
C105 C102 H104 109.1
H103 C102 H104 107.9
C38 C49 C55 112.4(2)
C38 C49 C51 111.2(2)
C55 C49 C51 108.7(2)
C38 C49 H50 108.1
C55 C49 H50 108.1
C51 C49 H50 108.1
C49 C55 H56 109.5
C49 C55 H57 109.5
H56 C55 H57 109.5
C49 C55 H58 109.5
H56 C55 H58 109.5
H57 C55 H58 109.5
C49 C51 H52 109.5
C49 C51 H53 109.5
H52 C51 H53 109.5
C49 C51 H54 109.5
H52 C51 H54 109.5
H53 C51 H54 109.5

loop_
_geom_bond_atom_site_label_1
_geom_bond_atom_site_label_2
_geom_bond_distance
Si1 O111 1.6481(16)
Si1 O112 1.6535(15)
Si1 O110 1.6670(16)
Si1 S114 2.0242(8)
O112 C59 1.387(3)
O110 C1 1.386(3)
O111 C30 1.373(3)
N109 C102 1.491(3)
N109 C88 1.501(3)
N109 C95 1.510(3)
N109 H115 0.91(3)
C38 C36 1.398(3)
C38 C30 1.412(3)
C38 C49 1.518(4)
C78 C167 1.512(3)
C78 C80 1.525(4)
C78 C84 1.531(4)
C78 H79 0.98
C1 C2 1.399(3)
C1 C9 1.409(3)
C5 C3 1.381(4)
C5 C7 1.385(4)
C5 H6 0.93
C31 C32 1.390(3)
C31 C30 1.408(3)
C31 C39 1.527(3)
C2 C3 1.404(3)
C2 C10 1.518(3)
C39 C41 1.527(4)
C39 C45 1.532(3)
C39 H40 0.98
C45 H46 0.96
C45 H47 0.96
C45 H48 0.96
C10 C16 1.527(3)
C10 C12 1.532(4)
C10 H11 0.98
C41 H42 0.96
C41 H43 0.96
C41 H44 0.96
C22 C20 1.526(4)
C22 H23 0.96
C22 H24 0.96
C22 H25 0.96
C34 C36 1.375(4)
C34 C32 1.392(4)
C34 H35 0.93
C20 C9 1.515(3)
C20 C26 1.527(4)
C20 H21 0.98
C3 H4 0.93
C84 H85 0.96
C84 H86 0.96
C84 H87 0.96
C95 C98 1.514(4)
C95 H96 0.97
C95 H97 0.97
C61 C63 1.373(4)
C61 C60 1.398(3)
C61 H62 0.93
C32 H33 0.93
C68 C60 1.519(3)
C68 C70 1.522(4)
C68 C74 1.530(4)
C68 H69 0.98
C70 H71 0.96
C70 H72 0.96
C70 H73 0.96
C105 C102 1.510(4)
C105 H106 0.96
C105 H107 0.96
C105 H108 0.96
C9 C7 1.393(3)
C91 C88 1.509(4)
C91 H92 0.96
C91 H93 0.96
C91 H94 0.96
C16 H17 0.96
C16 H18 0.96
C16 H19 0.96
C60 C59 1.406(3)
C36 H37 0.93
C88 H89 0.97
C88 H90 0.97
C12 H13 0.96
C12 H14 0.96
C12 H15 0.96
C65 C63 1.384(4)
C65 C167 1.399(3)
C65 H66 0.93
C80 H81 0.96
C80 H82 0.96
C80 H83 0.96
C98 H99 0.96
C98 H100 0.96
C98 H101 0.96
C167 C59 1.405(3)
C26 H27 0.96
C26 H28 0.96
C26 H29 0.96
C7 H8 0.93
C74 H75 0.96
C74 H76 0.96
C74 H77 0.96
C63 H64 0.93
C102 H103 0.97
C102 H104 0.97
C49 C55 1.534(4)
C49 C51 1.539(4)
C49 H50 0.98
C55 H56 0.96
C55 H57 0.96
C55 H58 0.96
C51 H52 0.96
C51 H53 0.96
C51 H54 0.96

loop_
_geom_hbond_atom_site_label_D
_geom_hbond_atom_site_label_H
_geom_hbond_atom_site_label_A
_geom_hbond_distance_DH
_geom_hbond_distance_HA
_geom_hbond_distance_DA
_geom_hbond_angle_DHA
N109 H115 S114 0.91(3) 2.19(3) 3.085(2) 168(2)

loop_
_geom_torsion_atom_site_label_1
_geom_torsion_atom_site_label_2
_geom_torsion_atom_site_label_3
_geom_torsion_atom_site_label_4
_geom_torsion
O111 Si1 O112 C59 -16.9(2)
O110 Si1 O112 C59 93.8(2)
S114 Si1 O112 C59 -143.58(18)
O111 Si1 O110 C1 -134.53(17)
O112 Si1 O110 C1 118.80(17)
S114 Si1 O110 C1 -5.65(18)
O112 Si1 O111 C30 166.1(2)
O110 Si1 O111 C30 55.4(2)
S114 Si1 O111 C30 -69.7(2)
Si1 O110 C1 C2 -77.8(2)
Si1 O110 C1 C9 105.9(2)
O110 C1 C2 C3 -176.8(2)
C9 C1 C2 C3 -0.6(3)
O110 C1 C2 C10 0.8(3)
C9 C1 C2 C10 177.0(2)
C32 C31 C39 C41 -31.0(3)
C30 C31 C39 C41 152.6(2)
C32 C31 C39 C45 92.8(3)
C30 C31 C39 C45 -83.6(3)
C1 C2 C10 C16 130.0(2)
C3 C2 C10 C16 -52.5(3)
C1 C2 C10 C12 -106.5(2)
C3 C2 C10 C12 71.0(3)
C7 C5 C3 C2 -0.5(4)
C1 C2 C3 C5 0.9(4)
C10 C2 C3 C5 -176.8(2)
C102 N109 C95 C98 59.1(3)
C88 N109 C95 C98 -68.6(3)
Si1 O111 C30 C31 -95.5(3)
Si1 O111 C30 C38 90.0(3)
C32 C31 C30 O111 -176.2(2)
C39 C31 C30 O111 0.4(3)
C32 C31 C30 C38 -1.7(3)
C39 C31 C30 C38 174.8(2)
C36 C38 C30 O111 175.6(2)
C49 C38 C30 O111 -3.4(3)
C36 C38 C30 C31 1.2(3)
C49 C38 C30 C31 -177.8(2)
C30 C31 C32 C34 0.7(4)
C39 C31 C32 C34 -175.8(2)
C36 C34 C32 C31 0.7(4)
O110 C1 C9 C7 176.2(2)
C2 C1 C9 C7 -0.1(3)
O110 C1 C9 C20 -5.9(3)
C2 C1 C9 C20 177.8(2)
C22 C20 C9 C7 88.2(3)
C26 C20 C9 C7 -35.5(3)
C22 C20 C9 C1 -89.6(3)
C26 C20 C9 C1 146.7(2)
C63 C61 C60 C59 -0.3(4)
C63 C61 C60 C68 -177.7(3)
C70 C68 C60 C61 -57.9(3)
C74 C68 C60 C61 65.2(3)
C70 C68 C60 C59 124.8(2)
C74 C68 C60 C59 -112.1(3)
C32 C34 C36 C38 -1.2(4)
C30 C38 C36 C34 0.3(4)
C49 C38 C36 C34 179.3(2)
C102 N109 C88 C91 68.9(3)
C95 N109 C88 C91 -162.5(2)
C63 C65 C167 C59 -0.8(4)
C63 C65 C167 C78 176.0(2)
C80 C78 C167 C65 54.6(3)
C84 C78 C167 C65 -68.7(3)
C80 C78 C167 C59 -128.7(2)
C84 C78 C167 C59 107.9(3)
Si1 O112 C59 C167 80.8(3)
Si1 O112 C59 C60 -103.3(2)
C65 C167 C59 O112 177.6(2)
C78 C167 C59 O112 1.0(3)
C65 C167 C59 C60 1.8(3)
C78 C167 C59 C60 -174.8(2)
C61 C60 C59 O112 -177.2(2)
C68 C60 C59 O112 0.2(3)
C61 C60 C59 C167 -1.4(3)
C68 C60 C59 C167 176.0(2)
C3 C5 C7 C9 -0.1(4)
C1 C9 C7 C5 0.4(3)
C20 C9 C7 C5 -177.4(2)
C60 C61 C63 C65 1.3(4)
C167 C65 C63 C61 -0.8(4)
C88 N109 C102 C105 -174.0(2)
C95 N109 C102 C105 59.1(3)
C36 C38 C49 C55 68.6(3)
C30 C38 C49 C55 -112.4(3)
C36 C38 C49 C51 -53.6(3)
C30 C38 C49 C51 125.4(2)

_cod_database_fobs_code 2107980
